data_7050770
loop_
_publ_author_name
'\<St\<epni\<cka, Petr'

_publ_section_title
;
 Synthesis, characterization and diastereoselective coordination of a
 planarly chiral, hybrid ferrocene ligand,
 (Sp)-2-(diphenylphosphino)ferrocenecarboxylic acid
;
_journal_issue 5
_journal_name_full 'New Journal of Chemistry'
_journal_page_first 567
_journal_paper_doi 10.1039/b109495p
_journal_volume 26
_journal_year 2002
_chemical_formula_sum 'C23 H19 Fe O3 P'
_chemical_formula_weight 430.20
_chemical_name_systematic
; 
(Sp)-2-(diphenylphosphinoyl)ferrocenecarboxylic acid
;
_space_group_IT_number 19
_symmetry_cell_setting orthorhombic
_symmetry_space_group_name_Hall 'P 2ac 2ab'
_symmetry_space_group_name_H-M 'P 21 21 21'
_atom_sites_solution_hydrogens geom
_atom_sites_solution_primary direct
_atom_sites_solution_secondary difmap
_audit_creation_method SHELXL-97
_cell_angle_alpha 90.
_cell_angle_beta 90.
_cell_angle_gamma 90.
_cell_formula_units_Z 4
_cell_length_a 8.7508(3)
_cell_length_b 14.1915(6)
_cell_length_c 15.6483(8)
_cell_measurement_reflns_used 10490
_cell_measurement_temperature 150
_cell_measurement_theta_max 25.0
_cell_measurement_theta_min 1.0
_cell_volume 1943.32(15)
_computing_cell_refinement 'HKL Scalepack (Otwinowski & Minor 1997)'
_computing_data_collection 'COLLECT (Nonius BV, 1997-2000)'
_computing_data_reduction 'HKL Denzo and Scalepack (Otwinowski & Minor 1997)'
_computing_structure_refinement 'SHELXL-97 (Sheldrick, 1997)'
_computing_structure_solution 'SIR-92 (Giacovazzo, 1994)'
_diffrn_ambient_temperature 150
_diffrn_detector_area_resol_mean 0.110
_diffrn_measured_fraction_theta_full 0.991
_diffrn_measured_fraction_theta_max 0.991
_diffrn_measurement_device_type 'Nonius Kappa CCD'
_diffrn_measurement_method
;
CCD
(rotation scans, rotation per image 2.0\% \w,
exposure per frame 180 s, 102 images collected)
;
_diffrn_radiation_monochromator graphite
_diffrn_radiation_source 'fine-focus sealed tube'
_diffrn_radiation_type MoK\a
_diffrn_radiation_wavelength 0.71073
_diffrn_reflns_av_R_equivalents 0.0000
_diffrn_reflns_av_sigmaI/netI 0.0455
_diffrn_reflns_limit_h_max 10
_diffrn_reflns_limit_h_min 0
_diffrn_reflns_limit_k_max 16
_diffrn_reflns_limit_k_min 0
_diffrn_reflns_limit_l_max 18
_diffrn_reflns_limit_l_min -18
_diffrn_reflns_number 3383
_diffrn_reflns_theta_full 25.02
_diffrn_reflns_theta_max 25.02
_diffrn_reflns_theta_min 3.03
_exptl_absorpt_coefficient_mu 0.880
_exptl_absorpt_correction_type none
_exptl_crystal_colour orange
_exptl_crystal_density_diffrn 1.470
_exptl_crystal_density_method 'not measured'
_exptl_crystal_description fragment
_exptl_crystal_F_000 888
_exptl_crystal_size_max 0.20
_exptl_crystal_size_mid 0.25
_exptl_crystal_size_min 0.25
_refine_diff_density_max 0.219
_refine_diff_density_min -0.382
_refine_diff_density_rms 0.058
_refine_ls_abs_structure_details 'Flack H D (1983), Acta Cryst. A39, 876-881'
_refine_ls_abs_structure_Flack -0.05(2)
_refine_ls_extinction_method none
_refine_ls_goodness_of_fit_ref 1.054
_refine_ls_hydrogen_treatment mixed
_refine_ls_matrix_type full
_refine_ls_number_parameters 257
_refine_ls_number_reflns 3383
_refine_ls_number_restraints 0
_refine_ls_restrained_S_all 1.054
_refine_ls_R_factor_all 0.0446
_refine_ls_R_factor_gt 0.0363
_refine_ls_shift/su_max 0.000
_refine_ls_shift/su_mean 0.000
_refine_ls_structure_factor_coef Fsqd
_refine_ls_weighting_details 'calc w=1/[\s^2^(Fo^2^)+(0.0311P)^2^+1.4405P] where P=(Fo^2^+2Fc^2^)/3'
_refine_ls_weighting_scheme calc
_refine_ls_wR_factor_gt 0.0785
_refine_ls_wR_factor_ref 0.0828
_reflns_number_gt 3101
_reflns_number_total 3383
_reflns_threshold_expression >2sigma(I)
_cod_data_source_file b109495p.txt
_cod_data_source_block hpfco
_cod_original_cell_volume 1943.3(2)
_cod_original_sg_symbol_H-M P212121
_cod_database_code 7050770

loop_
_symmetry_equiv_pos_as_xyz
'x, y, z'
'-x+1/2, -y, z+1/2'
'x+1/2, -y+1/2, -z'
'-x, y+1/2, -z+1/2'

loop_
_atom_site_label
_atom_site_type_symbol
_atom_site_fract_x
_atom_site_fract_y
_atom_site_fract_z
_atom_site_U_iso_or_equiv
_atom_site_adp_type
_atom_site_occupancy
_atom_site_symmetry_multiplicity
_atom_site_calc_flag
_atom_site_refinement_flags
_atom_site_disorder_assembly
_atom_site_disorder_group
Fe Fe 0.55729(5) 0.19492(3) 0.72504(3) 0.02711(14) Uani 1 1 d . . .
P P 0.19012(9) 0.14807(6) 0.66093(6) 0.0274(2) Uani 1 1 d . . .
O1 O 0.3880(2) 0.18591(17) 0.50077(14) 0.0319(5) Uani 1 1 d . . .
O2 O 0.6439(3) 0.16628(17) 0.49901(17) 0.0316(6) Uani 1 1 d . . .
O3 O 0.1564(3) 0.24679(19) 0.6438(2) 0.0550(8) Uani 1 1 d . . .
C1 C 0.5120(3) 0.1173(2) 0.6200(2) 0.0253(7) Uani 1 1 d . . .
C2 C 0.3848(3) 0.1132(2) 0.6791(2) 0.0254(7) Uani 1 1 d . . .
C3 C 0.4422(4) 0.0738(2) 0.7571(2) 0.0269(7) Uani 1 1 d . . .
H3 H 0.3856 0.0626 0.8063 0.032 Uiso 1 1 calc R . .
C4 C 0.6009(4) 0.0547(2) 0.7462(2) 0.0268(8) Uani 1 1 d . . .
H4 H 0.6656 0.0294 0.7874 0.032 Uiso 1 1 calc R . .
C5 C 0.6438(4) 0.0808(2) 0.6619(2) 0.0286(8) Uani 1 1 d . . .
H5 H 0.7408 0.0751 0.6382 0.034 Uiso 1 1 calc R . .
C6 C 0.6123(5) 0.3274(2) 0.6832(3) 0.0494(11) Uani 1 1 d . . .
H6 H 0.6188 0.3469 0.6265 0.059 Uiso 1 1 calc R . .
C7 C 0.4821(5) 0.3299(2) 0.7337(3) 0.0527(12) Uani 1 1 d . . .
H7 H 0.3861 0.3509 0.7167 0.063 Uiso 1 1 calc R . .
C8 C 0.5208(5) 0.2948(3) 0.8158(3) 0.0496(10) Uani 1 1 d . . .
H8 H 0.4554 0.2891 0.8624 0.060 Uiso 1 1 calc R . .
C9 C 0.6759(5) 0.2701(3) 0.8136(3) 0.0456(11) Uani 1 1 d . . .
H9 H 0.7318 0.2447 0.8586 0.055 Uiso 1 1 calc R . .
C10 C 0.7320(4) 0.2906(3) 0.7318(3) 0.0464(10) Uani 1 1 d . . .
H10 H 0.8317 0.2813 0.7132 0.056 Uiso 1 1 calc R . .
C11 C 0.5055(4) 0.1600(2) 0.5339(2) 0.0267(8) Uani 1 1 d . . .
C12 C 0.1186(4) 0.0635(2) 0.5852(2) 0.0255(7) Uani 1 1 d . . .
C13 C -0.0118(4) 0.0854(3) 0.5388(2) 0.0283(8) Uani 1 1 d . . .
H13 H -0.0565 0.1445 0.5442 0.034 Uiso 1 1 calc R . .
C14 C -0.0758(4) 0.0190(2) 0.4842(2) 0.0335(8) Uani 1 1 d . . .
H14 H -0.1632 0.0343 0.4533 0.040 Uiso 1 1 calc R . .
C15 C -0.0112(4) -0.0695(3) 0.4751(2) 0.0361(9) Uani 1 1 d . . .
H15 H -0.0562 -0.1139 0.4394 0.043 Uiso 1 1 calc R . .
C16 C 0.1208(4) -0.0912(2) 0.5196(2) 0.0372(9) Uani 1 1 d . . .
H16 H 0.1669 -0.1497 0.5123 0.045 Uiso 1 1 calc R . .
C17 C 0.1849(4) -0.0255(2) 0.5754(2) 0.0329(8) Uani 1 1 d . . .
H17 H 0.2722 -0.0409 0.6062 0.040 Uiso 1 1 calc R . .
C18 C 0.1012(3) 0.1172(2) 0.7622(2) 0.0320(8) Uani 1 1 d . . .
C19 C 0.0882(4) 0.1857(3) 0.8247(2) 0.0404(9) Uani 1 1 d . . .
H19 H 0.1184 0.2472 0.8132 0.048 Uiso 1 1 calc R . .
C20 C 0.0302(5) 0.1625(3) 0.9050(3) 0.0531(12) Uani 1 1 d . . .
H20 H 0.0221 0.2086 0.9470 0.064 Uiso 1 1 calc R . .
C21 C -0.0154(5) 0.0716(4) 0.9223(3) 0.0556(12) Uani 1 1 d . . .
H21 H -0.0533 0.0564 0.9761 0.067 Uiso 1 1 calc R . .
C22 C -0.0050(5) 0.0034(3) 0.8607(3) 0.0554(12) Uani 1 1 d . . .
H22 H -0.0370 -0.0578 0.8724 0.066 Uiso 1 1 calc R . .
C23 C 0.0533(4) 0.0260(3) 0.7807(3) 0.0435(9) Uani 1 1 d . . .
H23 H 0.0604 -0.0205 0.7390 0.052 Uiso 1 1 calc R . .
H90 H 0.640(4) 0.196(3) 0.458(2) 0.030(11) Uiso 1 1 d . . .

loop_
_atom_site_aniso_label
_atom_site_aniso_U_11
_atom_site_aniso_U_22
_atom_site_aniso_U_33
_atom_site_aniso_U_23
_atom_site_aniso_U_13
_atom_site_aniso_U_12
Fe 0.0274(2) 0.0206(2) 0.0333(3) 0.0014(2) -0.0075(2) -0.0024(2)
P 0.0222(4) 0.0267(5) 0.0332(5) -0.0022(4) -0.0011(4) 0.0007(3)
O1 0.0250(11) 0.0374(14) 0.0333(13) 0.0050(12) -0.0048(10) 0.0026(11)
O2 0.0254(12) 0.0350(14) 0.0344(15) 0.0113(13) 0.0023(11) 0.0007(10)
O3 0.0613(19) 0.0452(17) 0.058(2) 0.0048(15) -0.0022(16) 0.0047(14)
C1 0.0246(16) 0.0202(16) 0.0312(18) 0.0024(15) -0.0040(14) -0.0021(13)
C2 0.0232(15) 0.0209(16) 0.032(2) 0.0026(15) -0.0030(14) -0.0017(13)
C3 0.0262(15) 0.0233(16) 0.0311(19) 0.0021(14) -0.0007(15) -0.0012(14)
C4 0.0268(17) 0.0233(16) 0.030(2) 0.0051(14) -0.0057(14) 0.0015(13)
C5 0.0216(16) 0.0232(17) 0.041(2) 0.0039(17) 0.0001(16) 0.0002(13)
C6 0.070(3) 0.024(2) 0.054(3) 0.0031(18) -0.019(2) -0.0124(18)
C7 0.052(2) 0.0216(19) 0.085(3) -0.012(2) -0.020(3) 0.0020(16)
C8 0.060(3) 0.035(2) 0.053(3) -0.013(2) -0.003(2) -0.004(2)
C9 0.055(2) 0.036(2) 0.046(3) -0.0010(19) -0.022(2) -0.0123(19)
C10 0.045(2) 0.034(2) 0.060(3) 0.000(2) -0.014(2) -0.0158(17)
C11 0.0220(16) 0.0250(17) 0.0332(19) -0.0060(15) -0.0034(14) -0.0018(13)
C12 0.0224(15) 0.0278(18) 0.0262(18) 0.0033(15) -0.0002(14) -0.0022(14)
C13 0.0245(17) 0.0349(19) 0.0255(18) 0.0017(15) 0.0035(15) 0.0013(14)
C14 0.0259(18) 0.045(2) 0.0295(19) -0.0029(17) -0.0029(16) 0.0028(17)
C15 0.036(2) 0.044(2) 0.0280(19) -0.0086(17) -0.0035(16) -0.0096(17)
C16 0.0383(19) 0.0253(18) 0.048(2) -0.0043(17) 0.0003(18) 0.0019(16)
C17 0.0260(17) 0.0328(19) 0.040(2) -0.0010(17) -0.0079(16) 0.0015(15)
C18 0.0195(15) 0.042(2) 0.035(2) 0.0016(17) -0.0005(15) 0.0034(14)
C19 0.0352(19) 0.046(2) 0.040(2) -0.006(2) 0.0002(16) 0.0042(17)
C20 0.045(2) 0.079(3) 0.036(2) -0.012(2) 0.0030(19) 0.024(2)
C21 0.039(2) 0.088(4) 0.040(2) 0.013(3) 0.0064(19) 0.006(2)
C22 0.045(2) 0.069(3) 0.052(3) 0.023(2) 0.008(2) -0.005(2)
C23 0.0406(19) 0.050(2) 0.040(2) 0.0021(19) 0.003(2) -0.0026(19)

loop_
_atom_type_symbol
_atom_type_description
_atom_type_scat_dispersion_real
_atom_type_scat_dispersion_imag
_atom_type_scat_source
C C 0.0033 0.0016 'International Tables Vol C Tables 4.2.6.8 and 6.1.1.4'
H H 0.0000 0.0000 'International Tables Vol C Tables 4.2.6.8 and 6.1.1.4'
Fe Fe 0.3463 0.8444 'International Tables Vol C Tables 4.2.6.8 and 6.1.1.4'
O O 0.0106 0.0060 'International Tables Vol C Tables 4.2.6.8 and 6.1.1.4'
P P 0.1023 0.0942 'International Tables Vol C Tables 4.2.6.8 and 6.1.1.4'

loop_
_geom_angle_atom_site_label_1
_geom_angle_atom_site_label_2
_geom_angle_atom_site_label_3
_geom_angle
_geom_angle_site_symmetry_1
_geom_angle_site_symmetry_3
_geom_angle_publ_flag
C1 Fe C7 120.39(16) . . ?
C1 Fe C8 156.82(15) . . ?
C7 Fe C8 40.90(18) . . ?
C1 Fe C9 160.35(15) . . ?
C7 Fe C9 67.97(17) . . ?
C8 Fe C9 40.36(17) . . ?
C1 Fe C2 41.85(13) . . ?
C7 Fe C2 108.72(14) . . ?
C8 Fe C2 121.86(15) . . ?
C9 Fe C2 156.68(16) . . ?
C1 Fe C5 41.06(13) . . ?
C7 Fe C5 154.25(18) . . ?
C8 Fe C5 161.72(15) . . ?
C9 Fe C5 123.82(16) . . ?
C2 Fe C5 69.63(13) . . ?
C1 Fe C10 123.44(16) . . ?
C7 Fe C10 67.21(16) . . ?
C8 Fe C10 67.58(18) . . ?
C9 Fe C10 40.17(16) . . ?
C2 Fe C10 161.84(15) . . ?
C5 Fe C10 105.93(15) . . ?
C1 Fe C6 106.67(15) . . ?
C7 Fe C6 39.79(17) . . ?
C8 Fe C6 67.70(18) . . ?
C9 Fe C6 67.45(16) . . ?
C2 Fe C6 125.77(15) . . ?
C5 Fe C6 119.07(17) . . ?
C10 Fe C6 39.85(16) . . ?
C1 Fe C4 68.82(13) . . ?
C7 Fe C4 164.60(17) . . ?
C8 Fe C4 126.33(15) . . ?
C9 Fe C4 107.67(15) . . ?
C2 Fe C4 69.05(13) . . ?
C5 Fe C4 40.59(14) . . ?
C10 Fe C4 119.71(14) . . ?
C6 Fe C4 153.82(16) . . ?
C1 Fe C3 69.23(13) . . ?
C7 Fe C3 127.91(16) . . ?
C8 Fe C3 109.63(16) . . ?
C9 Fe C3 121.52(15) . . ?
C2 Fe C3 41.03(13) . . ?
C5 Fe C3 68.65(13) . . ?
C10 Fe C3 155.28(15) . . ?
C6 Fe C3 164.01(15) . . ?
C4 Fe C3 40.60(12) . . ?
O3 P C2 119.09(16) . . ?
O3 P C12 116.77(17) . . ?
C2 P C12 104.46(15) . . ?
O3 P C18 107.75(18) . . ?
C2 P C18 101.64(15) . . ?
C12 P C18 105.34(15) . . ?
C5 C1 C2 108.3(3) . . ?
C5 C1 C11 126.8(3) . . ?
C2 C1 C11 124.7(3) . . ?
C5 C1 Fe 70.40(19) . . ?
C2 C1 Fe 69.73(18) . . ?
C11 C1 Fe 121.7(2) . . ?
C3 C2 C1 106.8(3) . . ?
C3 C2 P 125.1(2) . . ?
C1 C2 P 128.1(2) . . ?
C3 C2 Fe 70.19(18) . . ?
C1 C2 Fe 68.41(17) . . ?
P C2 Fe 127.01(17) . . ?
C4 C3 C2 108.3(3) . . ?
C4 C3 Fe 69.67(18) . . ?
C2 C3 Fe 68.78(18) . . ?
C5 C4 C3 108.5(3) . . ?
C5 C4 Fe 69.28(18) . . ?
C3 C4 Fe 69.73(18) . . ?
C4 C5 C1 108.0(3) . . ?
C4 C5 Fe 70.1(2) . . ?
C1 C5 Fe 68.55(18) . . ?
C7 C6 C10 108.4(4) . . ?
C7 C6 Fe 69.4(2) . . ?
C10 C6 Fe 70.0(2) . . ?
C6 C7 C8 108.1(4) . . ?
C6 C7 Fe 70.8(2) . . ?
C8 C7 Fe 69.6(2) . . ?
C9 C8 C7 107.3(4) . . ?
C9 C8 Fe 69.9(2) . . ?
C7 C8 Fe 69.5(2) . . ?
C10 C9 C8 108.0(4) . . ?
C10 C9 Fe 70.4(2) . . ?
C8 C9 Fe 69.7(2) . . ?
C6 C10 C9 108.3(4) . . ?
C6 C10 Fe 70.1(2) . . ?
C9 C10 Fe 69.4(2) . . ?
O1 C11 O2 125.3(3) . . ?
O1 C11 C1 123.2(3) . . ?
O2 C11 C1 111.5(3) . . ?
C13 C12 C17 119.1(3) . . ?
C13 C12 P 118.8(3) . . ?
C17 C12 P 122.0(3) . . ?
C12 C13 C14 120.1(3) . . ?
C15 C14 C13 120.9(3) . . ?
C16 C15 C14 119.4(3) . . ?
C15 C16 C17 120.2(3) . . ?
C16 C17 C12 120.4(3) . . ?
C19 C18 C23 118.8(3) . . ?
C19 C18 P 118.8(3) . . ?
C23 C18 P 122.3(3) . . ?
C18 C19 C20 120.1(4) . . ?
C21 C20 C19 120.2(4) . . ?
C22 C21 C20 120.3(4) . . ?
C21 C22 C23 119.7(4) . . ?
C22 C23 C18 120.8(4) . . ?

loop_
_geom_bond_atom_site_label_1
_geom_bond_atom_site_label_2
_geom_bond_distance
_geom_bond_site_symmetry_2
_geom_bond_publ_flag
Fe C1 2.018(3) . ?
Fe C7 2.030(3) . ?
Fe C8 2.031(4) . ?
Fe C9 2.034(4) . ?
Fe C2 2.036(3) . ?
Fe C5 2.042(3) . ?
Fe C10 2.047(3) . ?
Fe C6 2.048(4) . ?
Fe C4 2.053(3) . ?
Fe C3 2.054(3) . ?
P O3 1.456(3) . ?
P C2 1.796(3) . ?
P C12 1.799(3) . ?
P C18 1.819(4) . ?
O1 C11 1.209(4) . ?
O2 C11 1.332(4) . ?
C1 C5 1.424(4) . ?
C1 C2 1.448(4) . ?
C1 C11 1.479(5) . ?
C2 C3 1.433(5) . ?
C3 C4 1.425(4) . ?
C4 C5 1.421(5) . ?
C6 C7 1.388(6) . ?
C6 C10 1.396(5) . ?
C7 C8 1.419(6) . ?
C8 C9 1.402(6) . ?
C9 C10 1.402(6) . ?
C12 C13 1.388(4) . ?
C12 C17 1.398(5) . ?
C13 C14 1.389(5) . ?
C14 C15 1.384(5) . ?
C15 C16 1.384(5) . ?
C16 C17 1.395(5) . ?
C18 C19 1.383(5) . ?
C18 C23 1.392(5) . ?
C19 C20 1.394(5) . ?
C20 C21 1.378(6) . ?
C21 C22 1.369(7) . ?
C22 C23 1.389(6) . ?
